data_7202897
loop_
_publ_author_name
'Andr\'e C. B. Lucassen'
'Tatiana Zubkov'
'Linda J. W. Shimon'
'Milko E. van der Boom'

_publ_section_title
;
 Design, synthesis and crystal structure of a multiple donor?acceptor
 halogen bonded stilbazole: assembly of unimolecular interconnected
 helices
;
_journal_issue 7
_journal_name_full CrystEngComm
_journal_page_first 538
_journal_paper_doi 10.1039/b704569g
_journal_volume 9
_journal_year 2007
_chemical_formula_sum 'C13 H6 F3 I2 N'
_chemical_formula_weight 486.99
_chemical_name_systematic
;
?
;
_space_group_IT_number 19
_symmetry_cell_setting orthorhombic
_symmetry_space_group_name_Hall 'P 2ac 2ab'
_symmetry_space_group_name_H-M 'P 21 21 21'
_atom_sites_solution_hydrogens geom
_atom_sites_solution_primary direct
_atom_sites_solution_secondary difmap
_audit_creation_method SHELXL-97
_cell_angle_alpha 90.00
_cell_angle_beta 90.00
_cell_angle_gamma 90.00
_cell_formula_units_Z 4
_cell_length_a 4.2290(8)
_cell_length_b 14.112(3)
_cell_length_c 23.312(5)
_cell_measurement_reflns_used 1909
_cell_measurement_temperature 120(2)
_cell_measurement_theta_max 27.48
_cell_measurement_theta_min 2.55
_cell_volume 1391.3(5)
_computing_cell_refinement HKL
_computing_data_collection 'Collect package (Bruker Nonius)'
_computing_data_reduction HKL
_computing_structure_refinement 'SHELXL-97 (Sheldrick, 1997)'
_computing_structure_solution 'SHELXS-97 (Sheldrick, 1990)'
_diffrn_ambient_temperature 120(2)
_diffrn_measured_fraction_theta_full 0.992
_diffrn_measured_fraction_theta_max 0.992
_diffrn_measurement_device_type 'Nonius KappaCCD'
_diffrn_measurement_method 'phi and omega scans'
_diffrn_radiation_monochromator graphite
_diffrn_radiation_source 'fine-focus sealed tube'
_diffrn_radiation_type MoK\a
_diffrn_radiation_wavelength 0.71073
_diffrn_reflns_av_R_equivalents 0.0340
_diffrn_reflns_av_sigmaI/netI 0.0413
_diffrn_reflns_limit_h_max 5
_diffrn_reflns_limit_h_min 0
_diffrn_reflns_limit_k_max 18
_diffrn_reflns_limit_k_min 0
_diffrn_reflns_limit_l_max 30
_diffrn_reflns_limit_l_min 0
_diffrn_reflns_number 1897
_diffrn_reflns_theta_full 27.48
_diffrn_reflns_theta_max 27.48
_diffrn_reflns_theta_min 2.99
_exptl_absorpt_coefficient_mu 4.539
_exptl_absorpt_correction_T_max 0.8049
_exptl_absorpt_correction_T_min 0.2099
_exptl_absorpt_correction_type none
_exptl_crystal_colour colourless
_exptl_crystal_density_diffrn 2.325
_exptl_crystal_density_method 'not measured'
_exptl_crystal_description needle
_exptl_crystal_F_000 896
_exptl_crystal_size_max 0.50
_exptl_crystal_size_mid 0.05
_exptl_crystal_size_min 0.05
_refine_diff_density_max 0.877
_refine_diff_density_min -0.887
_refine_diff_density_rms 0.165
_refine_ls_abs_structure_details 'Flack H D (1983), Acta Cryst. A39, 876-881'
_refine_ls_abs_structure_Flack 0.59(5)
_refine_ls_extinction_method none
_refine_ls_goodness_of_fit_ref 1.077
_refine_ls_hydrogen_treatment constr
_refine_ls_matrix_type full
_refine_ls_number_parameters 173
_refine_ls_number_reflns 1897
_refine_ls_number_restraints 0
_refine_ls_restrained_S_all 1.077
_refine_ls_R_factor_all 0.0382
_refine_ls_R_factor_gt 0.0294
_refine_ls_shift/su_max 0.005
_refine_ls_shift/su_mean 0.001
_refine_ls_structure_factor_coef Fsqd
_refine_ls_weighting_details 'calc w=1/[\s^2^(Fo^2^)+(0.0262P)^2^+1.3859P] where P=(Fo^2^+2Fc^2^)/3'
_refine_ls_weighting_scheme calc
_refine_ls_wR_factor_gt 0.0588
_refine_ls_wR_factor_ref 0.0613
_reflns_number_gt 1654
_reflns_number_total 1897
_reflns_threshold_expression >2sigma(I)
_cod_data_source_file b704569g.txt
_cod_data_source_block v32
_cod_depositor_comments
;
The following automatic conversions were performed:
'_symmetry_cell_setting' value 'Orthorhombic' changed to 'orthorhombic'
according to '/home/saulius/struct/CIF-dictionaries/cif_core.dic'
dictionary named 'cif_core.dic' version 2.4.1 from 2010-06-29.

Automatic conversion script
Id: cif_fix_enum 1527 2010-12-29 10:47:43Z saulius 
;
_cod_original_sg_symbol_H-M P2(1)2(1)2(1)
_cod_database_code 7202897

loop_
_symmetry_equiv_pos_as_xyz
'x, y, z'
'-x+1/2, -y, z+1/2'
'-x, y+1/2, -z+1/2'
'x+1/2, -y+1/2, -z'

loop_
_atom_site_label
_atom_site_type_symbol
_atom_site_fract_x
_atom_site_fract_y
_atom_site_fract_z
_atom_site_U_iso_or_equiv
_atom_site_adp_type
_atom_site_occupancy
_atom_site_symmetry_multiplicity
_atom_site_calc_flag
_atom_site_refinement_flags
_atom_site_disorder_assembly
_atom_site_disorder_group
I1 I -0.05474(10) -0.18602(3) -0.353294(19) 0.01765(11) Uani 1 1 d . . .
I2 I -0.67455(10) -0.44027(3) -0.17751(2) 0.02031(12) Uani 1 1 d . . .
F1 F -0.3891(10) -0.2774(3) -0.09922(16) 0.0249(10) Uani 1 1 d . . .
F2 F -0.4465(10) -0.3536(3) -0.29451(16) 0.0220(9) Uani 1 1 d . . .
F3 F 0.1380(9) -0.0879(3) -0.23503(17) 0.0236(10) Uani 1 1 d . . .
C1 C 0.2685(18) 0.0077(5) -0.0635(3) 0.0217(17) Uani 1 1 d . . .
C2 C 0.180(2) -0.0174(6) -0.0080(3) 0.034(2) Uani 1 1 d . . .
H2 H 0.0629 -0.0738 -0.0016 0.041 Uiso 1 1 calc R . .
C3 C 0.2623(18) 0.0394(5) 0.0372(3) 0.030(2) Uani 1 1 d . . .
H3 H 0.1928 0.0210 0.0744 0.036 Uiso 1 1 calc R . .
N1 N 0.4336(16) 0.1192(4) 0.0330(3) 0.0257(14) Uani 1 1 d . . .
C4 C 0.5260(19) 0.1412(5) -0.0198(3) 0.0235(17) Uani 1 1 d . . .
H4 H 0.6529 0.1961 -0.0246 0.028 Uiso 1 1 calc R . .
C5 C 0.450(2) 0.0892(5) -0.0682(3) 0.0274(17) Uani 1 1 d . . .
H5 H 0.5216 0.1095 -0.1048 0.033 Uiso 1 1 calc R . .
C6 C 0.1790(17) -0.0468(5) -0.1156(3) 0.0217(16) Uani 1 1 d . . .
H6 H 0.2685 -0.0280 -0.1512 0.026 Uiso 1 1 calc R . .
C7 C -0.0166(18) -0.1196(5) -0.1156(3) 0.0210(17) Uani 1 1 d . . .
H7 H -0.0997 -0.1368 -0.0792 0.025 Uiso 1 1 calc R . .
C8 C -0.1253(14) -0.1785(5) -0.1649(3) 0.0170(15) Uani 1 1 d . . .
C9 C -0.3151(17) -0.2567(5) -0.1542(3) 0.0165(14) Uani 1 1 d . . .
C10 C -0.4261(16) -0.3171(5) -0.1966(3) 0.0195(14) Uani 1 1 d . . .
C11 C -0.3436(17) -0.2950(4) -0.2525(3) 0.0164(15) Uani 1 1 d . . .
C12 C -0.1578(17) -0.2175(5) -0.2674(3) 0.0193(15) Uani 1 1 d . . .
C13 C -0.0523(17) -0.1622(4) -0.2226(3) 0.0185(15) Uani 1 1 d . . .

loop_
_atom_site_aniso_label
_atom_site_aniso_U_11
_atom_site_aniso_U_22
_atom_site_aniso_U_33
_atom_site_aniso_U_23
_atom_site_aniso_U_13
_atom_site_aniso_U_12
I1 0.0189(2) 0.0200(2) 0.0140(2) -0.00007(19) 0.0014(2) 0.00013(19)
I2 0.0190(2) 0.0187(2) 0.0232(3) 0.0030(2) -0.0003(2) -0.00206(19)
F1 0.034(3) 0.031(2) 0.010(2) 0.0020(17) 0.0032(19) -0.0048(19)
F2 0.030(2) 0.022(2) 0.014(2) -0.0045(17) -0.003(2) -0.0068(19)
F3 0.028(2) 0.026(2) 0.017(2) -0.0003(17) -0.0012(19) -0.0096(19)
C1 0.027(4) 0.024(4) 0.014(4) -0.001(3) -0.001(3) 0.002(3)
C2 0.045(5) 0.038(5) 0.019(4) 0.001(3) 0.000(4) -0.022(4)
C3 0.037(5) 0.043(5) 0.010(4) -0.007(3) 0.007(3) -0.017(4)
N1 0.028(3) 0.034(4) 0.016(3) -0.008(3) -0.004(3) -0.001(3)
C4 0.033(4) 0.024(4) 0.014(4) -0.004(3) 0.005(3) -0.005(3)
C5 0.037(4) 0.021(4) 0.024(4) 0.002(3) -0.002(4) -0.007(4)
C6 0.026(3) 0.031(4) 0.008(3) -0.001(3) -0.002(3) 0.004(4)
C7 0.027(4) 0.025(4) 0.012(4) 0.000(3) 0.001(3) 0.005(3)
C8 0.015(3) 0.019(3) 0.017(3) 0.006(3) 0.003(3) 0.006(3)
C9 0.021(3) 0.022(4) 0.006(3) 0.002(3) 0.003(3) 0.005(3)
C10 0.015(3) 0.016(3) 0.028(4) 0.003(3) 0.003(3) 0.005(3)
C11 0.022(3) 0.009(3) 0.019(4) 0.001(3) -0.005(3) -0.002(3)
C12 0.017(3) 0.023(4) 0.017(4) 0.001(3) 0.003(3) 0.003(3)
C13 0.015(3) 0.021(4) 0.020(4) -0.001(3) 0.003(3) -0.004(3)

loop_
_atom_type_symbol
_atom_type_description
_atom_type_scat_dispersion_real
_atom_type_scat_dispersion_imag
_atom_type_scat_source
C C 0.0033 0.0016 'International Tables Vol C Tables 4.2.6.8 and 6.1.1.4'
H H 0.0000 0.0000 'International Tables Vol C Tables 4.2.6.8 and 6.1.1.4'
N N 0.0061 0.0033 'International Tables Vol C Tables 4.2.6.8 and 6.1.1.4'
F F 0.0171 0.0103 'International Tables Vol C Tables 4.2.6.8 and 6.1.1.4'
I I -0.4742 1.8119 'International Tables Vol C Tables 4.2.6.8 and 6.1.1.4'

loop_
_geom_angle_atom_site_label_1
_geom_angle_atom_site_label_2
_geom_angle_atom_site_label_3
_geom_angle
_geom_angle_site_symmetry_1
_geom_angle_site_symmetry_3
_geom_angle_publ_flag
C5 C1 C2 115.6(7) . . ?
C5 C1 C6 120.3(6) . . ?
C2 C1 C6 124.0(7) . . ?
C3 C2 C1 119.9(7) . . ?
C3 C2 H2 120.0 . . ?
C1 C2 H2 120.0 . . ?
N1 C3 C2 124.8(7) . . ?
N1 C3 H3 117.6 . . ?
C2 C3 H3 117.6 . . ?
C4 N1 C3 115.0(6) . . ?
N1 C4 C5 124.3(7) . . ?
N1 C4 H4 117.9 . . ?
C5 C4 H4 117.9 . . ?
C1 C5 C4 120.3(7) . . ?
C1 C5 H5 119.9 . . ?
C4 C5 H5 119.9 . . ?
C7 C6 C1 124.2(7) . . ?
C7 C6 H6 117.9 . . ?
C1 C6 H6 117.9 . . ?
C6 C7 C8 128.9(7) . . ?
C6 C7 H7 115.5 . . ?
C8 C7 H7 115.5 . . ?
C9 C8 C13 115.5(6) . . ?
C9 C8 C7 119.0(6) . . ?
C13 C8 C7 125.5(6) . . ?
F1 C9 C10 117.7(6) . . ?
F1 C9 C8 118.4(6) . . ?
C10 C9 C8 123.8(6) . . ?
C11 C10 C9 116.6(6) . . ?
C11 C10 I2 121.1(5) . . ?
C9 C10 I2 122.1(5) . . ?
F2 C11 C10 117.5(6) . . ?
F2 C11 C12 118.7(6) . . ?
C10 C11 C12 123.8(6) . . ?
C13 C12 C11 115.9(6) . . ?
C13 C12 I1 122.5(5) . . ?
C11 C12 I1 121.6(5) . . ?
F3 C13 C12 117.9(6) . . ?
F3 C13 C8 117.7(6) . . ?
C12 C13 C8 124.4(6) . . ?

loop_
_geom_bond_atom_site_label_1
_geom_bond_atom_site_label_2
_geom_bond_distance
_geom_bond_site_symmetry_2
_geom_bond_publ_flag
I1 C12 2.096(7) . ?
I2 C10 2.080(7) . ?
F1 C9 1.351(7) . ?
F2 C11 1.355(7) . ?
F3 C13 1.353(7) . ?
C1 C5 1.387(10) . ?
C1 C2 1.391(10) . ?
C1 C6 1.488(9) . ?
C2 C3 1.370(10) . ?
C2 H2 0.9500 . ?
C3 N1 1.342(9) . ?
C3 H3 0.9500 . ?
N1 C4 1.328(9) . ?
C4 C5 1.383(9) . ?
C4 H4 0.9500 . ?
C5 H5 0.9500 . ?
C6 C7 1.319(9) . ?
C6 H6 0.9500 . ?
C7 C8 1.490(9) . ?
C7 H7 0.9500 . ?
C8 C9 1.387(9) . ?
C8 C13 1.400(9) . ?
C9 C10 1.387(9) . ?
C10 C11 1.384(9) . ?
C11 C12 1.391(9) . ?
C12 C13 1.379(9) . ?

loop_
_geom_torsion_atom_site_label_1
_geom_torsion_atom_site_label_2
_geom_torsion_atom_site_label_3
_geom_torsion_atom_site_label_4
_geom_torsion
_geom_torsion_site_symmetry_1
_geom_torsion_site_symmetry_2
_geom_torsion_site_symmetry_3
_geom_torsion_site_symmetry_4
_geom_torsion_publ_flag
C5 C1 C2 C3 2.5(12) . . . . ?
C6 C1 C2 C3 -177.2(8) . . . . ?
C1 C2 C3 N1 -1.7(13) . . . . ?
C2 C3 N1 C4 -0.4(12) . . . . ?
C3 N1 C4 C5 1.7(11) . . . . ?
C2 C1 C5 C4 -1.3(11) . . . . ?
C6 C1 C5 C4 178.4(7) . . . . ?
N1 C4 C5 C1 -0.8(12) . . . . ?
C5 C1 C6 C7 -173.2(7) . . . . ?
C2 C1 C6 C7 6.4(12) . . . . ?
C1 C6 C7 C8 179.3(7) . . . . ?
C6 C7 C8 C9 175.2(7) . . . . ?
C6 C7 C8 C13 -4.8(12) . . . . ?
C13 C8 C9 F1 178.7(6) . . . . ?
C7 C8 C9 F1 -1.3(9) . . . . ?
C13 C8 C9 C10 0.9(10) . . . . ?
C7 C8 C9 C10 -179.1(6) . . . . ?
F1 C9 C10 C11 -179.2(6) . . . . ?
C8 C9 C10 C11 -1.3(10) . . . . ?
F1 C9 C10 I2 -3.7(9) . . . . ?
C8 C9 C10 I2 174.1(5) . . . . ?
C9 C10 C11 F2 179.2(6) . . . . ?
I2 C10 C11 F2 3.7(9) . . . . ?
C9 C10 C11 C12 0.5(10) . . . . ?
I2 C10 C11 C12 -175.0(5) . . . . ?
F2 C11 C12 C13 -178.0(6) . . . . ?
C10 C11 C12 C13 0.7(10) . . . . ?
F2 C11 C12 I1 3.2(9) . . . . ?
C10 C11 C12 I1 -178.0(5) . . . . ?
C11 C12 C13 F3 177.8(5) . . . . ?
I1 C12 C13 F3 -3.5(9) . . . . ?
C11 C12 C13 C8 -1.2(11) . . . . ?
I1 C12 C13 C8 177.5(5) . . . . ?
C9 C8 C13 F3 -178.6(5) . . . . ?
C7 C8 C13 F3 1.4(10) . . . . ?
C9 C8 C13 C12 0.5(10) . . . . ?
C7 C8 C13 C12 -179.5(7) . . . . ?

loop_
_cod_related_entry_id
_cod_related_entry_database
_cod_related_entry_code
1 ChemSpider 21197693
